data_7001962
loop_
_publ_author_name
'Dastgir, Sarim'
'Coleman, Karl S.'
'Cowley, Andrew R.'
'Green, Malcolm L. H.'

_publ_section_title
;
 Stable crystalline annulated diaminocarbenes: coordination with
 rhodium(i), iridium(i) and catalytic hydroformylation studies
;
_journal_issue 35
_journal_name_full 'Dalton Transactions'
_journal_page_first 7203
_journal_paper_doi 10.1039/b905729c
_journal_year 2009
_chemical_compound_source
;
?
;
_chemical_formula_moiety ' C31 H30 N2, 0.5(C6 H6) '
_chemical_formula_sum 'C34 H33 N2'
_chemical_formula_weight 469.65
_chemical_name_systematic
;
?
;
_space_group_IT_number 15
_symmetry_cell_setting monoclinic
_symmetry_space_group_name_Hall '-C 2yc'
_symmetry_space_group_name_H-M 'C 1 2/c 1'
_atom_sites_solution_hydrogens geom
_atom_sites_solution_primary direct
_cell_angle_alpha 90
_cell_angle_beta 105.1595(8)
_cell_angle_gamma 90
_cell_formula_units_Z 8
_cell_length_a 25.9142(4)
_cell_length_b 11.0550(2)
_cell_length_c 19.0937(3)
_cell_measurement_reflns_used 32188
_cell_measurement_temperature 150
_cell_measurement_theta_max 28
_cell_measurement_theta_min 5
_cell_volume 5279.64(15)
_computing_cell_refinement
;
KappaCCD software 'DENZO' (Otwinowski & Minor, 1996)
;
_computing_data_collection
;
KappaCCD software 'Collect' (Nonius, 2000)
;
_computing_data_reduction
;
KappaCCD software 'DENZO' (Otwinowski & Minor, 1996)
;
_computing_publication_material
;
CRYSTALS (Watkin et al, 2001)
;
_computing_structure_refinement
;
CRYSTALS (Watkin et al, 2001)
;
_computing_structure_solution 'SIR92 (Giacovazzo et al, 1992)'
_diffrn_ambient_temperature 150
_diffrn_measured_fraction_theta_full 0.999
_diffrn_measured_fraction_theta_max 0.999
_diffrn_measurement_device_type
;
Nonius KappaCCD
;
_diffrn_measurement_method \w
_diffrn_radiation_monochromator graphite
_diffrn_radiation_type 'Mo K\a'
_diffrn_radiation_wavelength 0.71073
_diffrn_reflns_av_R_equivalents 0.051
_diffrn_reflns_limit_h_max 33
_diffrn_reflns_limit_h_min -33
_diffrn_reflns_limit_k_max 14
_diffrn_reflns_limit_k_min -14
_diffrn_reflns_limit_l_max 24
_diffrn_reflns_limit_l_min -24
_diffrn_reflns_number 32188
_diffrn_reflns_theta_full 27.474
_diffrn_reflns_theta_max 27.474
_diffrn_reflns_theta_min 5.100
_diffrn_standards_decay_% 0.00
_diffrn_standards_interval_count 0
_diffrn_standards_interval_time 0
_diffrn_standards_number 0
_exptl_absorpt_coefficient_mu 0.068
_exptl_absorpt_correction_T_max 0.99
_exptl_absorpt_correction_T_min 0.97
_exptl_absorpt_correction_type multi-scan
_exptl_absorpt_process_details
;
Denzo/Scalepack (Otwinowski & Minor, 1996)
;
_exptl_crystal_colour ' colourless '
_exptl_crystal_density_diffrn 1.182
_exptl_crystal_description ' block '
_exptl_crystal_F_000 2008
_exptl_crystal_size_max 0.40
_exptl_crystal_size_mid 0.24
_exptl_crystal_size_min 0.16
_refine_diff_density_max 0.29
_refine_diff_density_min -0.32
_refine_ls_extinction_method None
_refine_ls_goodness_of_fit_ref 1.0758
_refine_ls_hydrogen_treatment noref
_refine_ls_matrix_type full
_refine_ls_number_parameters 326
_refine_ls_number_reflns 3638
_refine_ls_number_restraints 0
_refine_ls_R_factor_all 0.0848
_refine_ls_R_factor_gt 0.0482
_refine_ls_shift/su_max 0.003791
_refine_ls_structure_factor_coef F
_refine_ls_weighting_details
;
Method, part 1, Chebychev polynomial, (Watkin, 1994, Prince, 1982)
[weight] = 1.0/[A~0~*T~0~(x)+A~1~*T~1~(x) ... +A~n-1~]*T~n-1~(x)]
where A~i~ are the Chebychev coefficients listed below and x= Fcalc/Fmax
Method = Robust Weighting (Prince, 1982)
W = [weight] * [1-(deltaF/6*sigmaF)^2^]^2^
A~i~ are:
0.998 0.787 0.597
;
_refine_ls_weighting_scheme calc
_refine_ls_wR_factor_all 0.0860
_refine_ls_wR_factor_gt 0.0584
_refine_ls_wR_factor_ref 0.0584
_reflns_limit_h_max 32
_reflns_limit_h_min -33
_reflns_limit_k_max 14
_reflns_limit_k_min 0
_reflns_limit_l_max 24
_reflns_limit_l_min 0
_reflns_number_gt 3638
_reflns_number_total 6006
_reflns_threshold_expression I>3.00u(I)
_cod_data_source_file b905729c.txt
_cod_data_source_block BIAN-SIMes_5a
_cod_depositor_comments
;
The following automatic conversions were performed:
'_symmetry_cell_setting' value 'Monoclinic' changed to 'monoclinic'
according to '/home/saulius/struct/CIF-dictionaries/cif_core.dic'
dictionary named 'cif_core.dic' version 2.4.1 from 2010-06-29.

Automatic conversion script
Id: cif_fix_enum 1527 2010-12-29 10:47:43Z saulius 
;
_cod_original_sg_symbol_H-M 'C 1 2/c 1 '
_cod_original_formula_sum ' C34 H33 N2 '
_cod_database_code 7001962

loop_
_symmetry_equiv_pos_as_xyz
x,y,z
-x,-y,-z
x+1/2,y+1/2,z
-x+1/2,-y+1/2,-z
-x,y,-z+1/2
x,-y,z+1/2
-x+1/2,y+1/2,-z+1/2
x+1/2,-y+1/2,z+1/2

loop_
_atom_site_label
_atom_site_type_symbol
_atom_site_fract_x
_atom_site_fract_y
_atom_site_fract_z
_atom_site_U_iso_or_equiv
_atom_site_occupancy
_atom_site_adp_type
_atom_site_refinement_flags_posn
_atom_site_refinement_flags_adp
C1 C 0.25305(7) 0.46843(16) 0.33541(9) 0.0248 1.0000 Uani . .
N1 N 0.29348(6) 0.50747(13) 0.39058(7) 0.0231 1.0000 Uani . .
C2 C 0.28035(7) 0.61036(15) 0.43341(9) 0.0222 1.0000 Uani . .
C3 C 0.22035(7) 0.63239(15) 0.39442(9) 0.0227 1.0000 Uani . .
N2 N 0.21112(6) 0.54053(13) 0.33491(8) 0.0241 1.0000 Uani . .
C4 C 0.28113(7) 0.57772(15) 0.51085(9) 0.0223 1.0000 Uani . .
C5 C 0.32205(7) 0.55072(17) 0.57054(10) 0.0283 1.0000 Uani . .
C6 C 0.30900(8) 0.52204(17) 0.63664(9) 0.0311 1.0000 Uani . .
C7 C 0.25753(8) 0.52266(17) 0.64308(9) 0.0313 1.0000 Uani . .
C8 C 0.19066(7) 0.60713(15) 0.45162(9) 0.0228 1.0000 Uani . .
C9 C 0.13761(7) 0.61139(18) 0.45002(11) 0.0306 1.0000 Uani . .
C10 C 0.12258(8) 0.58426(19) 0.51515(12) 0.0347 1.0000 Uani . .
C11 C 0.15926(8) 0.55579(18) 0.57914(11) 0.0322 1.0000 Uani . .
C12 C 0.21452(7) 0.55026(16) 0.58195(10) 0.0261 1.0000 Uani . .
C13 C 0.22829(7) 0.57645(15) 0.51687(9) 0.0223 1.0000 Uani . .
C14 C 0.34539(7) 0.45253(16) 0.41103(9) 0.0239 1.0000 Uani . .
C15 C 0.38808(7) 0.50972(18) 0.39226(10) 0.0296 1.0000 Uani . .
C16 C 0.43840(8) 0.4556(2) 0.41362(12) 0.0382 1.0000 Uani . .
C17 C 0.44686(8) 0.3482(2) 0.45282(12) 0.0404 1.0000 Uani . .
C18 C 0.40348(9) 0.29347(19) 0.46966(11) 0.0382 1.0000 Uani . .
C19 C 0.35233(8) 0.34285(17) 0.44902(10) 0.0294 1.0000 Uani . .
C20 C 0.38004(9) 0.6242(2) 0.34846(12) 0.0403 1.0000 Uani . .
C21 C 0.50169(10) 0.2915(3) 0.47470(16) 0.0578 1.0000 Uani . .
C22 C 0.30559(9) 0.27684(18) 0.46402(12) 0.0373 1.0000 Uani . .
C23 C 0.15918(7) 0.52398(16) 0.28599(9) 0.0237 1.0000 Uani . .
C24 C 0.13673(7) 0.61591(17) 0.23751(9) 0.0267 1.0000 Uani . .
C25 C 0.08578(8) 0.59851(18) 0.19114(10) 0.0303 1.0000 Uani . .
C26 C 0.05779(7) 0.4913(2) 0.19066(10) 0.0329 1.0000 Uani . .
C27 C 0.08153(8) 0.40053(19) 0.23881(11) 0.0343 1.0000 Uani . .
C28 C 0.13155(8) 0.41512(17) 0.28734(10) 0.0305 1.0000 Uani . .
C29 C 0.16670(10) 0.7300(2) 0.23118(11) 0.0428 1.0000 Uani . .
C30 C 0.00326(9) 0.4734(3) 0.13877(13) 0.0495 1.0000 Uani . .
C31 C 0.15454(10) 0.3145(2) 0.33947(13) 0.0470 1.0000 Uani . .
C32 C 0.5000 0.4281(3) 0.7500 0.0581 1.0000 Uani S T
C33 C 0.45822(10) 0.4898(3) 0.70476(18) 0.0605 1.0000 Uani . .
C34 C 0.45812(11) 0.6136(3) 0.70530(17) 0.0593 1.0000 Uani . .
C35 C 0.5000 0.6757(3) 0.7500 0.0545 1.0000 Uani S T
H21 H 0.3063 0.6782 0.4358 0.0270 1.0000 Uiso . .
H31 H 0.2090 0.7144 0.3740 0.0270 1.0000 Uiso . .
H51 H 0.3601 0.5511 0.5678 0.0332 1.0000 Uiso . .
H61 H 0.3386 0.5006 0.6801 0.0358 1.0000 Uiso . .
H71 H 0.2503 0.5037 0.6908 0.0380 1.0000 Uiso . .
H91 H 0.1100 0.6329 0.4044 0.0363 1.0000 Uiso . .
H101 H 0.0838 0.5861 0.5141 0.0430 1.0000 Uiso . .
H111 H 0.1470 0.5390 0.6237 0.0409 1.0000 Uiso . .
H161 H 0.4692 0.4952 0.4003 0.0458 1.0000 Uiso . .
H181 H 0.4091 0.2159 0.4976 0.0437 1.0000 Uiso . .
H201 H 0.4150 0.6509 0.3407 0.0510 1.0000 Uiso . .
H202 H 0.3658 0.6886 0.3751 0.0510 1.0000 Uiso . .
H203 H 0.3540 0.6092 0.3004 0.0510 1.0000 Uiso . .
H211 H 0.5244 0.3356 0.5175 0.0653 1.0000 Uiso . .
H212 H 0.5186 0.2964 0.4333 0.0653 1.0000 Uiso . .
H213 H 0.4985 0.2048 0.4878 0.0653 1.0000 Uiso . .
H221 H 0.3184 0.2009 0.4916 0.0458 1.0000 Uiso . .
H222 H 0.2879 0.3297 0.4934 0.0458 1.0000 Uiso . .
H223 H 0.2794 0.2560 0.4171 0.0458 1.0000 Uiso . .
H251 H 0.0690 0.6651 0.1574 0.0358 1.0000 Uiso . .
H271 H 0.0621 0.3224 0.2385 0.0407 1.0000 Uiso . .
H291 H 0.1437 0.7838 0.1936 0.0483 1.0000 Uiso . .
H292 H 0.1763 0.7727 0.2790 0.0483 1.0000 Uiso . .
H293 H 0.2001 0.7094 0.2167 0.0483 1.0000 Uiso . .
H301 H -0.0219 0.5360 0.1483 0.0570 1.0000 Uiso . .
H302 H 0.0061 0.4814 0.0877 0.0570 1.0000 Uiso . .
H303 H -0.0104 0.3910 0.1460 0.0570 1.0000 Uiso . .
H311 H 0.1288 0.2454 0.3317 0.0525 1.0000 Uiso . .
H312 H 0.1610 0.3447 0.3904 0.0525 1.0000 Uiso . .
H313 H 0.1891 0.2869 0.3308 0.0525 1.0000 Uiso . .
H321 H 0.5000 0.3376 0.7500 0.0732 1.0000 Uiso . .
H331 H 0.4281 0.4445 0.6717 0.0722 1.0000 Uiso . .
H341 H 0.4276 0.6590 0.6732 0.0703 1.0000 Uiso . .
H351 H 0.5000 0.7661 0.7500 0.0671 1.0000 Uiso . .

loop_
_atom_site_aniso_label
_atom_site_aniso_U_11
_atom_site_aniso_U_22
_atom_site_aniso_U_33
_atom_site_aniso_U_23
_atom_site_aniso_U_13
_atom_site_aniso_U_12
C1 0.0301(9) 0.0253(9) 0.0194(8) 0.0009(7) 0.0071(7) 0.0010(7)
N1 0.0241(7) 0.0243(7) 0.0216(7) -0.0032(6) 0.0075(6) 0.0017(6)
C2 0.0246(8) 0.0198(8) 0.0231(8) -0.0032(6) 0.0077(6) 0.0001(6)
C3 0.0265(9) 0.0213(8) 0.0196(8) -0.0009(6) 0.0045(6) 0.0012(7)
N2 0.0281(8) 0.0243(7) 0.0186(7) -0.0032(5) 0.0038(6) 0.0018(6)
C4 0.0244(9) 0.0206(8) 0.0219(8) -0.0038(6) 0.0064(7) 0.0008(6)
C5 0.0281(9) 0.0295(9) 0.0253(9) -0.0036(7) 0.0032(7) 0.0038(7)
C6 0.0384(11) 0.0294(10) 0.0218(8) 0.0001(7) 0.0011(7) 0.0059(8)
C7 0.0461(12) 0.0265(10) 0.0223(9) 0.0024(7) 0.0110(8) 0.0025(8)
C8 0.0253(9) 0.0198(8) 0.0231(8) -0.0029(6) 0.0063(7) 0.0012(6)
C9 0.0263(9) 0.0329(10) 0.0316(9) -0.0020(8) 0.0059(7) 0.0023(8)
C10 0.0256(10) 0.0377(11) 0.0441(11) -0.0021(9) 0.0152(8) -0.0019(8)
C11 0.0371(10) 0.0309(10) 0.0342(10) 0.0002(8) 0.0194(8) -0.0028(8)
C12 0.0337(10) 0.0210(8) 0.0261(9) -0.0011(6) 0.0120(7) -0.0005(7)
C13 0.0262(9) 0.0185(8) 0.0229(8) -0.0017(6) 0.0075(7) 0.0003(6)
C14 0.0250(8) 0.0241(8) 0.0226(8) -0.0048(7) 0.0060(7) 0.0033(7)
C15 0.0290(9) 0.0302(10) 0.0313(9) -0.0069(8) 0.0111(7) 0.0005(7)
C16 0.0265(10) 0.0392(11) 0.0488(12) -0.0131(9) 0.0100(9) -0.0002(8)
C17 0.0313(11) 0.0409(12) 0.0429(11) -0.0142(9) -0.0014(9) 0.0087(9)
C18 0.0424(12) 0.0346(11) 0.0324(10) -0.0044(8) 0.0004(9) 0.0113(9)
C19 0.0357(10) 0.0269(9) 0.0250(9) -0.0032(7) 0.0069(7) 0.0043(8)
C20 0.0401(12) 0.0385(11) 0.0489(12) 0.0038(10) 0.0236(10) -0.0011(9)
C21 0.0370(13) 0.0567(15) 0.0696(17) -0.0181(13) -0.0040(12) 0.0170(11)
C22 0.0495(13) 0.0275(10) 0.0374(11) 0.0045(8) 0.0160(9) 0.0003(9)
C23 0.0263(9) 0.0257(9) 0.0184(7) -0.0029(6) 0.0044(6) 0.0012(7)
C24 0.0336(10) 0.0266(9) 0.0198(8) -0.0013(7) 0.0068(7) 0.0028(7)
C25 0.0309(10) 0.0352(10) 0.0234(9) 0.0020(7) 0.0047(7) 0.0079(8)
C26 0.0272(10) 0.0444(11) 0.0262(9) -0.0032(8) 0.0055(7) 0.0017(8)
C27 0.0337(10) 0.0350(11) 0.0329(10) -0.0020(8) 0.0067(8) -0.0073(8)
C28 0.0351(10) 0.0285(10) 0.0268(9) 0.0016(7) 0.0063(8) -0.0005(8)
C29 0.0573(14) 0.0336(11) 0.0299(10) 0.0102(8) -0.0020(9) -0.0078(10)
C30 0.0301(11) 0.0686(16) 0.0440(12) 0.0033(11) -0.0010(9) -0.0046(11)
C31 0.0542(14) 0.0316(11) 0.0453(12) 0.0119(9) -0.0045(10) -0.0097(10)
C32 0.0375(19) 0.0450(19) 0.101(3) 0.0000 0.034(2) 0.0000
C33 0.0355(13) 0.0597(17) 0.085(2) -0.0054(15) 0.0138(13) -0.0064(12)
C34 0.0434(14) 0.0586(16) 0.0737(19) 0.0098(14) 0.0114(13) 0.0038(12)
C35 0.047(2) 0.0459(19) 0.075(2) 0.0000 0.0237(18) 0.0000

loop_
_atom_type_symbol
_atom_type_scat_dispersion_real
_atom_type_scat_dispersion_imag
_atom_type_scat_Cromer_Mann_a1
_atom_type_scat_Cromer_Mann_b1
_atom_type_scat_Cromer_Mann_a2
_atom_type_scat_Cromer_Mann_b2
_atom_type_scat_Cromer_Mann_a3
_atom_type_scat_Cromer_Mann_b3
_atom_type_scat_Cromer_Mann_a4
_atom_type_scat_Cromer_Mann_b4
_atom_type_scat_Cromer_Mann_c
_atom_type_scat_source
'C ' 0.0033 0.0016 2.3100 20.8439 1.0200 10.2075 1.5886 0.5687 0.8650 51.6512 0.2156 International_Tables_Vol_IV_Table_2.2B
'H ' 0.0000 0.0000 0.4930 10.5109 0.3229 26.1257 0.1402 3.1424 0.0408 57.7998 0.0030 International_Tables_Vol_IV_Table_2.2B
'N ' 0.0061 0.0033 12.2126 0.0057 3.1322 9.8933 2.0125 28.9975 1.1663 0.5826 -11.5290 International_Tables_Vol_IV_Table_2.2B

loop_
_geom_angle_atom_site_label_1
_geom_angle_site_symmetry_1
_geom_angle_atom_site_label_2
_geom_angle_site_symmetry_2
_geom_angle_atom_site_label_3
_geom_angle_site_symmetry_3
_geom_angle
_geom_angle_publ_flag
N1 . C1 . N2 . 106.09(14) yes
C1 . N1 . C2 . 115.51(14) yes
C1 . N1 . C14 . 124.01(14) yes
C2 . N1 . C14 . 120.40(13) yes
N1 . C2 . C3 . 101.51(13) yes
N1 . C2 . C4 . 113.97(14) yes
C3 . C2 . C4 . 105.08(13) yes
N1 . C2 . H21 . 110.489 no
C3 . C2 . H21 . 118.672 no
C4 . C2 . H21 . 107.228 no
C2 . C3 . N2 . 101.43(13) yes
C2 . C3 . C8 . 104.95(13) yes
N2 . C3 . C8 . 114.30(14) yes
C2 . C3 . H31 . 118.923 no
N2 . C3 . H31 . 110.308 no
C8 . C3 . H31 . 107.095 no
C1 . N2 . C3 . 115.37(14) yes
C1 . N2 . C23 . 123.18(14) yes
C3 . N2 . C23 . 121.14(14) yes
C2 . C4 . C5 . 132.23(16) yes
C2 . C4 . C13 . 108.52(15) yes
C5 . C4 . C13 . 119.25(16) yes
C4 . C5 . C6 . 118.26(17) yes
C4 . C5 . H51 . 120.872 no
C6 . C5 . H51 . 120.872 no
C5 . C6 . C7 . 122.69(16) yes
C5 . C6 . H61 . 118.653 no
C7 . C6 . H61 . 118.653 no
C6 . C7 . C12 . 120.00(16) yes
C6 . C7 . H71 . 119.998 no
C12 . C7 . H71 . 119.998 no
C3 . C8 . C9 . 132.33(16) yes
C3 . C8 . C13 . 108.48(14) yes
C9 . C8 . C13 . 119.18(16) yes
C8 . C9 . C10 . 118.32(17) yes
C8 . C9 . H91 . 120.841 no
C10 . C9 . H91 . 120.841 no
C9 . C10 . C11 . 122.65(17) yes
C9 . C10 . H101 . 118.673 no
C11 . C10 . H101 . 118.673 no
C10 . C11 . C12 . 119.97(16) yes
C10 . C11 . H111 . 120.014 no
C12 . C11 . H111 . 120.014 no
C7 . C12 . C11 . 127.38(16) yes
C7 . C12 . C13 . 116.31(16) yes
C11 . C12 . C13 . 116.30(17) yes
C4 . C13 . C8 . 112.95(15) yes
C4 . C13 . C12 . 123.47(16) yes
C8 . C13 . C12 . 123.56(16) yes
N1 . C14 . C15 . 119.14(16) yes
N1 . C14 . C19 . 119.47(16) yes
C15 . C14 . C19 . 121.39(17) yes
C14 . C15 . C16 . 118.18(18) yes
C14 . C15 . C20 . 121.31(17) yes
C16 . C15 . C20 . 120.48(18) yes
C15 . C16 . C17 . 121.84(19) yes
C15 . C16 . H161 . 119.078 no
C17 . C16 . H161 . 119.078 no
C16 . C17 . C18 . 118.31(19) yes
C16 . C17 . C21 . 120.6(2) yes
C18 . C17 . C21 . 121.1(2) yes
C17 . C18 . C19 . 122.2(2) yes
C17 . C18 . H181 . 118.897 no
C19 . C18 . H181 . 118.897 no
C14 . C19 . C18 . 118.04(18) yes
C14 . C19 . C22 . 121.21(17) yes
C18 . C19 . C22 . 120.69(18) yes
C15 . C20 . H201 . 109.466 no
C15 . C20 . H202 . 109.466 no
H201 . C20 . H202 . 109.476 no
C15 . C20 . H203 . 109.467 no
H201 . C20 . H203 . 109.476 no
H202 . C20 . H203 . 109.476 no
C17 . C21 . H211 . 109.467 no
C17 . C21 . H212 . 109.467 no
H211 . C21 . H212 . 109.476 no
C17 . C21 . H213 . 109.467 no
H211 . C21 . H213 . 109.476 no
H212 . C21 . H213 . 109.476 no
C19 . C22 . H221 . 109.467 no
C19 . C22 . H222 . 109.466 no
H221 . C22 . H222 . 109.476 no
C19 . C22 . H223 . 109.467 no
H221 . C22 . H223 . 109.476 no
H222 . C22 . H223 . 109.476 no
N2 . C23 . C24 . 119.74(16) yes
N2 . C23 . C28 . 119.56(16) yes
C24 . C23 . C28 . 120.70(16) yes
C23 . C24 . C25 . 118.74(17) yes
C23 . C24 . C29 . 122.02(17) yes
C25 . C24 . C29 . 119.16(17) yes
C24 . C25 . C26 . 121.82(17) yes
C24 . C25 . H251 . 119.092 no
C26 . C25 . H251 . 119.092 no
C25 . C26 . C27 . 118.12(17) yes
C25 . C26 . C30 . 120.87(19) yes
C27 . C26 . C30 . 121.0(2) yes
C26 . C27 . C28 . 122.04(18) yes
C26 . C27 . H271 . 118.982 no
C28 . C27 . H271 . 118.982 no
C23 . C28 . C27 . 118.55(17) yes
C23 . C28 . C31 . 121.94(18) yes
C27 . C28 . C31 . 119.52(18) yes
C24 . C29 . H291 . 109.467 no
C24 . C29 . H292 . 109.467 no
H291 . C29 . H292 . 109.476 no
C24 . C29 . H293 . 109.467 no
H291 . C29 . H293 . 109.476 no
H292 . C29 . H293 . 109.476 no
C26 . C30 . H301 . 109.467 no
C26 . C30 . H302 . 109.467 no
H301 . C30 . H302 . 109.476 no
C26 . C30 . H303 . 109.466 no
H301 . C30 . H303 . 109.475 no
H302 . C30 . H303 . 109.476 no
C28 . C31 . H311 . 109.467 no
C28 . C31 . H312 . 109.467 no
H311 . C31 . H312 . 109.476 no
C28 . C31 . H313 . 109.466 no
H311 . C31 . H313 . 109.475 no
H312 . C31 . H313 . 109.476 no
C33 . C32 . C33 5_656 120.5(4) yes
C33 . C32 . H321 . 119.736 no
C33 5_656 C32 . H321 . 119.736 no
C32 . C33 . C34 . 119.6(3) yes
C32 . C33 . H331 . 120.197 no
C34 . C33 . H331 . 120.197 no
C33 . C34 . C35 . 120.0(3) yes
C33 . C34 . H341 . 119.985 no
C35 . C34 . H341 . 119.984 no
C34 . C35 . C34 5_656 120.2(4) yes
C34 . C35 . H351 . 119.907 no
C34 5_656 C35 . H351 . 119.907 no

loop_
_geom_bond_atom_site_label_1
_geom_bond_site_symmetry_1
_geom_bond_atom_site_label_2
_geom_bond_site_symmetry_2
_geom_bond_distance
_geom_bond_publ_flag
C1 . N1 . 1.348(2) yes
C1 . N2 . 1.346(2) yes
N1 . C2 . 1.491(2) yes
N1 . C14 . 1.434(2) yes
C2 . C3 . 1.558(2) yes
C2 . C4 . 1.517(2) yes
C2 . H21 . 1.000 no
C3 . N2 . 1.496(2) yes
C3 . C8 . 1.517(2) yes
C3 . H31 . 1.000 no
N2 . C23 . 1.435(2) yes
C4 . C5 . 1.371(3) yes
C4 . C13 . 1.404(2) yes
C5 . C6 . 1.425(3) yes
C5 . H51 . 1.000 no
C6 . C7 . 1.371(3) yes
C6 . H61 . 1.000 no
C7 . C12 . 1.420(3) yes
C7 . H71 . 1.000 no
C8 . C9 . 1.368(3) yes
C8 . C13 . 1.408(2) yes
C9 . C10 . 1.429(3) yes
C9 . H91 . 1.000 no
C10 . C11 . 1.374(3) yes
C10 . H101 . 1.000 no
C11 . C12 . 1.420(3) yes
C11 . H111 . 1.000 no
C12 . C13 . 1.410(2) yes
C14 . C15 . 1.399(3) yes
C14 . C19 . 1.400(3) yes
C15 . C16 . 1.395(3) yes
C15 . C20 . 1.501(3) yes
C16 . C17 . 1.390(3) yes
C16 . H161 . 1.000 no
C17 . C18 . 1.387(3) yes
C17 . C21 . 1.509(3) yes
C18 . C19 . 1.392(3) yes
C18 . H181 . 1.000 no
C19 . C22 . 1.504(3) yes
C20 . H201 . 1.000 no
C20 . H202 . 1.000 no
C20 . H203 . 1.000 no
C21 . H211 . 1.000 no
C21 . H212 . 1.000 no
C21 . H213 . 1.000 no
C22 . H221 . 1.000 no
C22 . H222 . 1.000 no
C22 . H223 . 1.000 no
C23 . C24 . 1.395(2) yes
C23 . C28 . 1.404(3) yes
C24 . C25 . 1.397(3) yes
C24 . C29 . 1.502(3) yes
C25 . C26 . 1.389(3) yes
C25 . H251 . 1.000 no
C26 . C27 . 1.391(3) yes
C26 . C30 . 1.512(3) yes
C27 . C28 . 1.392(3) yes
C27 . H271 . 1.000 no
C28 . C31 . 1.507(3) yes
C29 . H291 . 1.000 no
C29 . H292 . 1.000 no
C29 . H293 . 1.000 no
C30 . H301 . 1.000 no
C30 . H302 . 1.000 no
C30 . H303 . 1.000 no
C31 . H311 . 1.000 no
C31 . H312 . 1.000 no
C31 . H313 . 1.000 no
C32 . C33 . 1.377(3) yes
C32 . C33 5_656 1.377(3) yes
C32 . H321 . 1.000 no
C33 . C34 . 1.369(4) yes
C33 . H331 . 1.000 no
C34 . C35 . 1.376(3) yes
C34 . H341 . 1.000 no
C35 . H351 . 1.000 no
